data_4342655
loop_
_publ_author_name
'Reineke, Mark H.'
'Sampson, Matthew D.'
'Rheingold, Arnold L.'
'Kubiak, Clifford P.'

_publ_section_title
;
 Synthesis and Structural Studies of Nickel(0) Tetracarbene Complexes with
 the Introduction of a New Four-Coordinate Geometric Index, \t\d.
;
_journal_issue 7
_journal_name_full 'Inorganic chemistry'
_journal_page_first 3211
_journal_page_last 3217
_journal_paper_doi 10.1021/ic502792q
_journal_volume 54
_journal_year 2015
_chemical_formula_moiety 'C34 H32 N8 Ni, 0.5(C4 H8 O)'
_chemical_formula_sum 'C36 H36 N8 Ni O0.5'
_chemical_formula_weight 647.44
_chemical_name_systematic
;
 ? 
;
_space_group_crystal_system orthorhombic
_space_group_IT_number 61
_space_group_name_Hall '-P 2ac 2ab'
_space_group_name_H-M_alt 'P b c a'
_symmetry_space_group_name_Hall '-P 2ac 2ab'
_symmetry_space_group_name_H-M 'P b c a'
_atom_sites_solution_hydrogens geom
_atom_sites_solution_primary direct
_atom_sites_solution_secondary difmap
_audit_creation_date 2014-11-05
_audit_creation_method
;
  Olex2 1.1
  (compiled Nov  1 2011 20:42:30, GUI svn.r3906)
;
_cell_angle_alpha 90.00
_cell_angle_beta 90.00
_cell_angle_gamma 90.00
_cell_formula_units_Z 8
_cell_length_a 10.5571(12)
_cell_length_b 15.6353(17)
_cell_length_c 37.582(4)
_cell_measurement_reflns_used 7742
_cell_measurement_temperature 273(2)
_cell_measurement_theta_max 25.91
_cell_measurement_theta_min 2.39
_cell_volume 6203.4(12)
_computing_cell_refinement 'SAINT v8.34A (Bruker, 2013)'
_computing_data_collection 'APEX2 v2013.6-2 (Bruker, 2013)'
_computing_data_reduction 'SAINT v8.34A (Bruker, 2013)'
_computing_molecular_graphics
;
O. V. Dolomanov, L. J. Bourhis, R. J. Gildea, J. A. K. Howard and H. Puschmann,
OLEX2: a complete structure solution, refinement and analysis program.
J. Appl. Cryst. (2009). 42, 339-341.
;
_computing_publication_material
;
O. V. Dolomanov, L. J. Bourhis, R. J. Gildea, J. A. K. Howard and H. Puschmann,
OLEX2: a complete structure solution, refinement and analysis program.
J. Appl. Cryst. (2009). 42, 339-341.
;
_computing_structure_refinement
;
XL, G.M. Sheldrick, Acta Cryst.
(2008). A64, 112-122
;
_computing_structure_solution 'ShelXT (Sheldrick, 2008)'
_diffrn_ambient_temperature 273.15
_diffrn_detector 'Bruker APEX-II CCD'
_diffrn_detector_area_resol_mean 7.9
_diffrn_detector_type 'CCD Area Detector'
_diffrn_measured_fraction_theta_full 1.000
_diffrn_measured_fraction_theta_max 0.996
_diffrn_measurement_device 'Kappa Four-Circle Diffractometer'
_diffrn_measurement_device_type 'Bruker APEX II Ultra'
_diffrn_measurement_method '\w and \f scans'
_diffrn_radiation_monochromator 'Double Bounce Multilayer Mirrors'
_diffrn_radiation_probe x-ray
_diffrn_radiation_type MoK\a
_diffrn_radiation_wavelength 0.71073
_diffrn_radiation_xray_symbol K-L~3~
_diffrn_reflns_av_R_equivalents 0.0912
_diffrn_reflns_av_unetI/netI 0.0449
_diffrn_reflns_limit_h_max 12
_diffrn_reflns_limit_h_min -13
_diffrn_reflns_limit_k_max 19
_diffrn_reflns_limit_k_min -19
_diffrn_reflns_limit_l_max 45
_diffrn_reflns_limit_l_min -46
_diffrn_reflns_number 74232
_diffrn_reflns_theta_full 26.00
_diffrn_reflns_theta_max 26.46
_diffrn_reflns_theta_min 1.08
_diffrn_source 'Micro Focus Rotating Anode'
_diffrn_source_type 'Bruker TXS'
_diffrn_standards_number 0
_exptl_absorpt_coefficient_mu 0.668
_exptl_absorpt_correction_T_max 0.0932
_exptl_absorpt_correction_T_min 0.0673
_exptl_absorpt_correction_type multi-scan
_exptl_absorpt_process_details
;
SADABS-2012/1 (Bruker,2012) was used for absorption correction.
wR2(int) was 0.1064 before and 0.0539 after correction.
The Ratio of minimum to maximum transmission is 0.7221.
The \l/2 correction factor is 0.0015.
;
_exptl_crystal_density_diffrn 1.386
_exptl_crystal_density_method 'not measured'
_exptl_crystal_description block
_exptl_crystal_F_000 2720
_exptl_crystal_size_max .05
_exptl_crystal_size_mid .05
_exptl_crystal_size_min .05
_refine_diff_density_max 0.315
_refine_diff_density_min -0.453
_refine_diff_density_rms 0.070
_refine_ls_extinction_method none
_refine_ls_goodness_of_fit_ref 1.039
_refine_ls_hydrogen_treatment mixed
_refine_ls_matrix_type full
_refine_ls_number_parameters 437
_refine_ls_number_reflns 6375
_refine_ls_number_restraints 0
_refine_ls_restrained_S_all 1.039
_refine_ls_R_factor_all 0.0722
_refine_ls_R_factor_gt 0.0399
_refine_ls_shift/su_max 0.001
_refine_ls_shift/su_mean 0.000
_refine_ls_structure_factor_coef Fsqd
_refine_ls_weighting_details 'calc w=1/[\s^2^(Fo^2^)+(0.0426P)^2^+4.9447P] where P=(Fo^2^+2Fc^2^)/3'
_refine_ls_weighting_scheme calc
_refine_ls_wR_factor_gt 0.0874
_refine_ls_wR_factor_ref 0.1059
_reflns_number_gt 4448
_reflns_number_total 6375
_reflns_threshold_expression >2sigma(I)
_cod_data_source_file ic502792q_si_002.cif
_cod_data_source_block pbca_a
_cod_depositor_comments
;
The following automatic conversions were performed:

'_diffrn_radiation_probe' value 'X-ray' changed to 'x-ray' according
to
/usr/data/users/saulius/crontab/automatic-downloads/rss-feeds/ACS/lib/dictionaries/cif_core.dic
dictionary named 'cif_core.dic' version 2.4.2 from 2011-04-26.

Automatic conversion script
Id: cif_fix_values 3105 2015-03-04 15:46:00Z robertas 

 Adding full bibliography for 4342652--4342655.cif.
;
_cod_original_cell_volume 6203.5(12)
_cod_original_formula_sum 'C36 H36 N8 Ni O0.50'
_cod_database_code 4342655
_olex2_submission_special_instructions 'No special instructions were received'

loop_
_space_group_symop_id
_space_group_symop_operation_xyz
1 'x, y, z'
2 '-x+1/2, -y, z+1/2'
3 '-x, y+1/2, -z+1/2'
4 'x+1/2, -y+1/2, -z'
5 '-x, -y, -z'
6 'x-1/2, y, -z-1/2'
7 'x, -y-1/2, z-1/2'
8 '-x-1/2, y-1/2, z'

loop_
_atom_site_label
_atom_site_type_symbol
_atom_site_fract_x
_atom_site_fract_y
_atom_site_fract_z
_atom_site_U_iso_or_equiv
_atom_site_adp_type
_atom_site_occupancy
_atom_site_symmetry_multiplicity
_atom_site_calc_flag
_atom_site_refinement_flags
_atom_site_disorder_assembly
_atom_site_disorder_group
Ni1 Ni 0.64518(3) 0.497187(19) 0.364021(8) 0.01961(10) Uani 1 1 d . . .
N002 N 0.87259(19) 0.49229(12) 0.32017(5) 0.0189(4) Uani 1 1 d . . .
N003 N 0.4609(2) 0.60627(12) 0.39964(5) 0.0203(5) Uani 1 1 d . . .
N004 N 0.7040(2) 0.40439(12) 0.29893(5) 0.0199(5) Uani 1 1 d . . .
N005 N 0.6517(2) 0.37876(13) 0.42690(6) 0.0222(5) Uani 1 1 d . . .
N006 N 0.9152(2) 0.55677(13) 0.36971(5) 0.0211(5) Uani 1 1 d . . .
N007 N 0.5455(2) 0.34316(12) 0.32512(6) 0.0217(5) Uani 1 1 d . . .
N008 N 0.5589(2) 0.67977(12) 0.35933(5) 0.0208(5) Uani 1 1 d . . .
N009 N 0.5046(2) 0.47482(12) 0.43018(6) 0.0212(5) Uani 1 1 d . . .
C2 C 0.5519(2) 0.59746(15) 0.37296(7) 0.0210(6) Uani 1 1 d . . .
C00B C 0.6752(2) 0.33266(15) 0.27836(7) 0.0201(6) Uani 1 1 d . . .
C00C C 1.0011(2) 0.51135(14) 0.31884(7) 0.0183(5) Uani 1 1 d . . .
C00D C 1.0949(2) 0.49458(15) 0.29420(7) 0.0223(5) Uani 1 1 d . . .
H00D H 1.0774 0.4667 0.2729 0.027 Uiso 1 1 calc R . .
C00E C 0.4080(2) 0.68761(15) 0.40090(6) 0.0197(5) Uani 1 1 d . . .
C00F C 1.0279(2) 0.55305(14) 0.35098(7) 0.0197(5) Uani 1 1 d . . .
C00G C 0.5736(2) 0.29320(15) 0.29573(7) 0.0208(6) Uani 1 1 d . . .
C00H C 0.4727(2) 0.73455(15) 0.37516(7) 0.0213(6) Uani 1 1 d . . .
C4 C 0.8146(3) 0.51998(15) 0.35155(7) 0.0207(6) Uani 1 1 d . . .
C00J C 0.5827(3) 0.36025(15) 0.45739(7) 0.0214(6) Uani 1 1 d . . .
C00K C 0.4869(2) 0.42181(15) 0.45959(7) 0.0203(6) Uani 1 1 d . . .
C00L C 1.1491(3) 0.58116(16) 0.35884(7) 0.0229(6) Uani 1 1 d . . .
H00L H 1.1665 0.6102 0.3799 0.027 Uiso 1 1 calc R . .
C00M C 0.4002(3) 0.42209(16) 0.48691(7) 0.0234(6) Uani 1 1 d . . .
H00M H 0.3379 0.4640 0.4885 0.028 Uiso 1 1 calc R . .
C3 C 0.6235(2) 0.41416(15) 0.32814(7) 0.0210(6) Uani 1 1 d . . .
C1 C 0.6036(2) 0.44804(15) 0.40835(7) 0.0215(6) Uani 1 1 d . . .
C00P C 0.4448(3) 0.82028(16) 0.36906(8) 0.0278(6) Uani 1 1 d . . .
H00P H 0.4884 0.8521 0.3521 0.033 Uiso 1 1 calc R . .
C00Q C 0.7959(3) 0.46886(16) 0.28981(7) 0.0219(6) Uani 1 1 d . . .
H00A H 0.7524 0.5192 0.2809 0.026 Uiso 1 1 calc R . .
H00B H 0.8503 0.4475 0.2710 0.026 Uiso 1 1 calc R . .
C00R C 0.5216(3) 0.21767(15) 0.28287(7) 0.0243(6) Uani 1 1 d . . .
H00R H 0.4557 0.1902 0.2947 0.029 Uiso 1 1 calc R . .
C00S C 1.2433(3) 0.56450(16) 0.33421(7) 0.0249(6) Uani 1 1 d . . .
H00S H 1.3256 0.5825 0.3388 0.030 Uiso 1 1 calc R . .
C00T C 1.2175(3) 0.52149(16) 0.30274(7) 0.0258(6) Uani 1 1 d . . .
H00T H 1.2832 0.5103 0.2869 0.031 Uiso 1 1 calc R . .
C00U C 0.7259(3) 0.30014(15) 0.24730(7) 0.0248(6) Uani 1 1 d . . .
H00U H 0.7931 0.3268 0.2358 0.030 Uiso 1 1 calc R . .
C00V C 0.3113(3) 0.72341(16) 0.42068(7) 0.0243(6) Uani 1 1 d . . .
H00V H 0.2667 0.6914 0.4374 0.029 Uiso 1 1 calc R . .
C00W C 0.4096(3) 0.35712(17) 0.51210(7) 0.0278(6) Uani 1 1 d . . .
H00W H 0.3523 0.3552 0.5309 0.033 Uiso 1 1 calc R . .
C00X C 0.4076(3) 0.53282(16) 0.41753(7) 0.0246(6) Uani 1 1 d . . .
H00C H 0.3521 0.5026 0.4013 0.029 Uiso 1 1 calc R . .
H00E H 0.3570 0.5520 0.4375 0.029 Uiso 1 1 calc R . .
C00Y C 0.6427(3) 0.70543(17) 0.33080(7) 0.0272(6) Uani 1 1 d . . .
H00F H 0.7001 0.7484 0.3393 0.041 Uiso 1 1 calc R . .
H00G H 0.5936 0.7281 0.3115 0.041 Uiso 1 1 calc R . .
H00H H 0.6899 0.6567 0.3227 0.041 Uiso 1 1 calc R . .
C00Z C 0.2832(3) 0.80906(16) 0.41473(8) 0.0283(6) Uani 1 1 d . . .
H00Z H 0.2195 0.8352 0.4279 0.034 Uiso 1 1 calc R . .
C010 C 0.5724(3) 0.18494(16) 0.25161(8) 0.0294(7) Uani 1 1 d . . .
H010 H 0.5393 0.1347 0.2422 0.035 Uiso 1 1 calc R . .
C011 C 0.7613(3) 0.33082(17) 0.41500(8) 0.0303(7) Uani 1 1 d . . .
H01A H 0.8228 0.3284 0.4338 0.045 Uiso 1 1 calc R . .
H01B H 0.7978 0.3585 0.3946 0.045 Uiso 1 1 calc R . .
H01C H 0.7359 0.2738 0.4087 0.045 Uiso 1 1 calc R . .
C012 C 0.4428(3) 0.32510(17) 0.34965(8) 0.0300(6) Uani 1 1 d . . .
H01D H 0.3681 0.3102 0.3365 0.045 Uiso 1 1 calc R . .
H01E H 0.4261 0.3748 0.3639 0.045 Uiso 1 1 calc R . .
H01F H 0.4662 0.2783 0.3648 0.045 Uiso 1 1 calc R . .
C013 C 0.6715(3) 0.22544(17) 0.23411(8) 0.0294(7) Uani 1 1 d . . .
H013 H 0.7023 0.2021 0.2131 0.035 Uiso 1 1 calc R . .
C014 C 0.5922(3) 0.29593(17) 0.48260(7) 0.0302(7) Uani 1 1 d . . .
H014 H 0.6558 0.2549 0.4814 0.036 Uiso 1 1 calc R . .
C015 C 0.3490(3) 0.85614(17) 0.38940(8) 0.0329(7) Uani 1 1 d . . .
H015 H 0.3281 0.9133 0.3860 0.039 Uiso 1 1 calc R . .
C016 C 0.5034(3) 0.29508(18) 0.50959(7) 0.0299(7) Uani 1 1 d . . .
H016 H 0.5065 0.2518 0.5265 0.036 Uiso 1 1 calc R . .
C017 C 0.9033(3) 0.59247(18) 0.40512(7) 0.0301(7) Uani 1 1 d . . .
H01G H 0.9622 0.5648 0.4208 0.045 Uiso 1 1 calc R . .
H01H H 0.8186 0.5836 0.4137 0.045 Uiso 1 1 calc R . .
H01I H 0.9210 0.6527 0.4044 0.045 Uiso 1 1 calc R . .
C5 C -0.0662(8) 0.4682(5) 0.4949(2) 0.0411(19) Uani 0.50 1 d P A -1
H5A H -0.0824 0.4274 0.5139 0.049 Uiso 0.50 1 calc PR A -1
H5B H -0.1381 0.4692 0.4789 0.049 Uiso 0.50 1 calc PR A -1
C6 C -0.0379(14) 0.5584(9) 0.5100(3) 0.039(3) Uani 0.50 1 d P A -1
H6A H -0.0908 0.6013 0.4988 0.047 Uiso 0.50 1 calc PR A -1
H6B H -0.0518 0.5601 0.5355 0.047 Uiso 0.50 1 calc PR A -1
O1 O 0.1224(4) 0.5252(2) 0.46993(10) 0.0332(9) Uani 0.50 1 d P A -1
C7 C 0.0560(14) 0.4470(10) 0.4752(3) 0.046(3) Uani 0.50 1 d P A -1
H7A H 0.1071 0.4077 0.4891 0.055 Uiso 0.50 1 calc PR A -1
H7B H 0.0370 0.4205 0.4525 0.055 Uiso 0.50 1 calc PR A -1
C8 C 0.1007(8) 0.5726(5) 0.5012(2) 0.0393(19) Uani 0.50 1 d P A -1
H8A H 0.1176 0.6328 0.4972 0.047 Uiso 0.50 1 calc PR A -1
H8B H 0.1544 0.5524 0.5204 0.047 Uiso 0.50 1 calc PR A -1

loop_
_atom_site_aniso_label
_atom_site_aniso_U_11
_atom_site_aniso_U_22
_atom_site_aniso_U_33
_atom_site_aniso_U_23
_atom_site_aniso_U_13
_atom_site_aniso_U_12
Ni1 0.02009(17) 0.01864(16) 0.02009(17) -0.00066(14) 0.00427(14) 0.00052(14)
N002 0.0189(11) 0.0197(10) 0.0182(10) -0.0029(9) 0.0023(9) -0.0021(9)
N003 0.0223(12) 0.0182(10) 0.0205(11) 0.0023(9) 0.0044(10) 0.0027(9)
N004 0.0212(12) 0.0180(10) 0.0207(11) -0.0018(9) 0.0020(10) -0.0025(9)
N005 0.0217(12) 0.0208(10) 0.0240(12) 0.0022(9) 0.0021(10) 0.0029(9)
N006 0.0235(12) 0.0207(10) 0.0191(11) -0.0029(9) 0.0021(10) 0.0008(9)
N007 0.0208(12) 0.0213(10) 0.0230(12) 0.0003(9) 0.0023(10) -0.0026(9)
N008 0.0205(12) 0.0185(10) 0.0234(12) 0.0013(9) 0.0005(10) -0.0016(9)
N009 0.0226(12) 0.0186(10) 0.0225(12) 0.0035(9) 0.0030(10) 0.0023(9)
C2 0.0201(14) 0.0210(12) 0.0219(14) 0.0020(10) -0.0009(11) -0.0029(11)
C00B 0.0202(14) 0.0173(12) 0.0228(14) 0.0005(10) -0.0053(11) 0.0024(10)
C00C 0.0203(13) 0.0150(11) 0.0194(13) 0.0017(10) 0.0000(11) -0.0019(10)
C00D 0.0252(14) 0.0205(12) 0.0211(13) -0.0013(11) 0.0025(11) -0.0015(11)
C00E 0.0220(14) 0.0187(12) 0.0184(13) -0.0028(10) -0.0042(11) 0.0010(11)
C00F 0.0229(14) 0.0153(11) 0.0209(13) 0.0023(10) 0.0013(11) 0.0018(10)
C00G 0.0192(14) 0.0191(12) 0.0242(14) 0.0023(11) -0.0030(11) 0.0032(11)
C00H 0.0178(14) 0.0220(12) 0.0242(14) -0.0019(11) -0.0048(11) -0.0002(10)
C4 0.0236(14) 0.0183(12) 0.0203(13) 0.0005(10) 0.0002(11) 0.0013(10)
C00J 0.0219(14) 0.0224(12) 0.0199(14) 0.0008(11) -0.0028(12) -0.0032(11)
C00K 0.0213(14) 0.0191(12) 0.0204(14) -0.0001(10) -0.0010(11) -0.0024(10)
C00L 0.0258(14) 0.0219(12) 0.0209(14) -0.0003(10) -0.0023(12) -0.0028(11)
C00M 0.0231(15) 0.0244(13) 0.0228(14) -0.0008(11) 0.0011(12) -0.0046(11)
C3 0.0206(14) 0.0205(12) 0.0219(14) 0.0027(10) 0.0014(11) 0.0014(11)
C1 0.0187(13) 0.0192(12) 0.0266(14) -0.0006(11) 0.0020(12) 0.0004(10)
C00P 0.0259(15) 0.0204(13) 0.0371(17) 0.0035(12) -0.0057(13) -0.0024(11)
C00Q 0.0240(14) 0.0235(12) 0.0181(14) -0.0009(10) 0.0017(11) -0.0031(11)
C00R 0.0200(14) 0.0196(12) 0.0333(16) 0.0023(11) -0.0035(12) -0.0017(11)
C00S 0.0213(14) 0.0257(13) 0.0277(15) 0.0056(11) -0.0021(12) -0.0048(11)
C00T 0.0231(15) 0.0285(14) 0.0257(15) 0.0000(11) 0.0057(12) -0.0023(11)
C00U 0.0250(15) 0.0232(13) 0.0261(15) -0.0020(11) 0.0003(12) 0.0001(11)
C00V 0.0224(14) 0.0263(13) 0.0244(15) -0.0038(11) -0.0010(12) 0.0018(11)
C00W 0.0305(16) 0.0341(15) 0.0186(14) 0.0021(12) -0.0008(12) -0.0116(13)
C00X 0.0216(14) 0.0228(12) 0.0292(15) 0.0073(11) 0.0074(12) 0.0049(11)
C00Y 0.0304(16) 0.0263(13) 0.0249(15) 0.0045(11) 0.0043(13) -0.0046(12)
C00Z 0.0239(15) 0.0252(13) 0.0357(17) -0.0090(12) -0.0055(13) 0.0057(12)
C010 0.0352(17) 0.0182(12) 0.0348(16) -0.0067(12) -0.0062(14) -0.0017(12)
C011 0.0281(16) 0.0309(14) 0.0320(16) 0.0025(13) 0.0042(13) 0.0097(13)
C012 0.0274(16) 0.0292(14) 0.0334(16) -0.0007(12) 0.0088(14) -0.0073(12)
C013 0.0310(17) 0.0269(14) 0.0303(16) -0.0086(12) -0.0010(13) 0.0027(12)
C014 0.0294(16) 0.0294(14) 0.0319(16) 0.0058(12) -0.0044(14) 0.0034(12)
C015 0.0282(16) 0.0180(12) 0.052(2) 0.0003(13) -0.0076(15) 0.0046(12)
C016 0.0331(17) 0.0318(15) 0.0248(15) 0.0118(12) -0.0054(14) -0.0057(13)
C017 0.0311(16) 0.0367(15) 0.0225(15) -0.0093(12) 0.0025(13) -0.0021(13)
C5 0.040(5) 0.044(5) 0.039(4) -0.002(4) 0.003(4) -0.003(4)
C6 0.031(6) 0.036(4) 0.050(7) -0.007(5) 0.018(5) -0.001(4)
O1 0.033(2) 0.034(2) 0.032(2) -0.0050(17) 0.0069(19) 0.0031(18)
C7 0.028(5) 0.035(5) 0.075(9) -0.010(6) 0.014(6) 0.001(4)
C8 0.035(5) 0.037(4) 0.046(5) -0.012(4) 0.008(3) -0.001(3)

loop_
_atom_type_symbol
_atom_type_description
_atom_type_scat_dispersion_real
_atom_type_scat_dispersion_imag
_atom_type_scat_source
C C 0.0033 0.0016 'International Tables Vol C Tables 4.2.6.8 and 6.1.1.4'
H H 0.0000 0.0000 'International Tables Vol C Tables 4.2.6.8 and 6.1.1.4'
N N 0.0061 0.0033 'International Tables Vol C Tables 4.2.6.8 and 6.1.1.4'
Ni Ni 0.3393 1.1124 'International Tables Vol C Tables 4.2.6.8 and 6.1.1.4'
O O 0.0106 0.0060 'International Tables Vol C Tables 4.2.6.8 and 6.1.1.4'

loop_
_geom_angle_atom_site_label_1
_geom_angle_atom_site_label_2
_geom_angle_atom_site_label_3
_geom_angle
C2 Ni1 C4 112.57(11)
C2 Ni1 C3 129.64(11)
C2 Ni1 C1 93.44(11)
C4 Ni1 C3 93.87(11)
C4 Ni1 C1 121.18(11)
C3 Ni1 C1 108.84(11)
C00C N002 C4 113.0(2)
C00C N002 C00Q 124.9(2)
C4 N002 C00Q 120.0(2)
C2 N003 C00X 121.6(2)
C00E N003 C2 113.0(2)
C00E N003 C00X 123.7(2)
C00B N004 C3 113.0(2)
C00B N004 C00Q 125.3(2)
C3 N004 C00Q 121.3(2)
C00J N005 C011 124.5(2)
C1 N005 C00J 112.7(2)
C1 N005 C011 122.8(2)
C00F N006 C4 113.0(2)
C00F N006 C017 123.9(2)
C4 N006 C017 123.0(2)
C00G N007 C3 112.9(2)
C00G N007 C012 123.8(2)
C3 N007 C012 123.2(2)
C2 N008 C00Y 124.3(2)
C00H N008 C2 112.3(2)
C00H N008 C00Y 123.3(2)
C00K N009 C00X 122.5(2)
C1 N009 C00K 112.9(2)
C1 N009 C00X 121.7(2)
N003 C2 Ni1 124.81(17)
N008 C2 Ni1 132.78(19)
N008 C2 N003 102.2(2)
N004 C00B C00G 105.3(2)
C00U C00B N004 132.8(2)
C00U C00B C00G 122.0(2)
N002 C00C C00F 105.4(2)
C00D C00C N002 133.1(2)
C00D C00C C00F 121.4(2)
C00C C00D C00T 116.9(2)
N003 C00E C00H 105.2(2)
C00V C00E N003 133.3(2)
C00V C00E C00H 121.5(2)
N006 C00F C00C 106.5(2)
N006 C00F C00L 132.3(2)
C00L C00F C00C 121.2(2)
N007 C00G C00B 106.7(2)
N007 C00G C00R 132.3(2)
C00R C00G C00B 121.0(2)
N008 C00H C00E 107.1(2)
N008 C00H C00P 131.6(2)
C00P C00H C00E 121.2(2)
N002 C4 Ni1 124.56(18)
N006 C4 Ni1 133.10(19)
N006 C4 N002 102.0(2)
N005 C00J C00K 106.6(2)
C014 C00J N005 132.7(2)
C014 C00J C00K 120.8(2)
N009 C00K C00J 105.4(2)
C00M C00K N009 132.8(2)
C00M C00K C00J 121.8(2)
C00S C00L C00F 117.5(2)
C00K C00M C00W 117.3(3)
N004 C3 Ni1 124.31(18)
N007 C3 Ni1 132.95(19)
N007 C3 N004 102.1(2)
N005 C1 Ni1 132.69(19)
N005 C1 N009 102.3(2)
N009 C1 Ni1 124.90(18)
C015 C00P C00H 117.0(3)
N004 C00Q N002 111.5(2)
C010 C00R C00G 117.1(3)
C00L C00S C00T 121.3(3)
C00S C00T C00D 121.6(3)
C00B C00U C013 116.7(3)
C00E C00V C00Z 117.5(3)
C016 C00W C00M 120.9(3)
N003 C00X N009 112.0(2)
C015 C00Z C00V 120.9(3)
C013 C010 C00R 121.6(2)
C010 C013 C00U 121.6(3)
C016 C014 C00J 117.4(3)
C00P C015 C00Z 121.9(2)
C014 C016 C00W 121.8(2)
C7 C5 C6 102.3(10)
C8 C6 C5 103.8(9)
C8 O1 C7 104.9(6)
O1 C7 C5 107.3(10)
O1 C8 C6 105.2(7)

loop_
_geom_bond_atom_site_label_1
_geom_bond_atom_site_label_2
_geom_bond_distance
Ni1 C2 1.882(3)
Ni1 C4 1.883(3)
Ni1 C3 1.886(3)
Ni1 C1 1.886(3)
N002 C00C 1.390(3)
N002 C4 1.398(3)
N002 C00Q 1.446(3)
N003 C2 1.396(3)
N003 C00E 1.390(3)
N003 C00X 1.445(3)
N004 C00B 1.396(3)
N004 C3 1.397(3)
N004 C00Q 1.440(3)
N005 C00J 1.389(3)
N005 C1 1.385(3)
N005 C011 1.449(3)
N006 C00F 1.384(3)
N006 C4 1.387(3)
N006 C017 1.449(3)
N007 C00G 1.385(3)
N007 C3 1.387(3)
N007 C012 1.451(3)
N008 C2 1.387(3)
N008 C00H 1.384(3)
N008 C00Y 1.446(3)
N009 C00K 1.394(3)
N009 C1 1.393(3)
N009 C00X 1.448(3)
C00B C00G 1.399(4)
C00B C00U 1.382(4)
C00C C00D 1.381(4)
C00C C00F 1.402(3)
C00D C00T 1.398(4)
C00E C00H 1.393(4)
C00E C00V 1.381(4)
C00F C00L 1.384(4)
C00G C00R 1.389(3)
C00H C00P 1.391(3)
C00J C00K 1.399(4)
C00J C014 1.385(4)
C00K C00M 1.375(4)
C00L C00S 1.383(4)
C00M C00W 1.392(4)
C00P C015 1.386(4)
C00R C010 1.389(4)
C00S C00T 1.388(4)
C00U C013 1.393(4)
C00V C00Z 1.390(4)
C00W C016 1.390(4)
C00Z C015 1.389(4)
C010 C013 1.389(4)
C014 C016 1.381(4)
C5 C6 1.549(16)
C5 C7 1.525(14)
C6 C8 1.517(15)
O1 C7 1.422(15)
O1 C8 1.408(8)

loop_
_geom_torsion_atom_site_label_1
_geom_torsion_atom_site_label_2
_geom_torsion_atom_site_label_3
_geom_torsion_atom_site_label_4
_geom_torsion
N002 C00C C00D C00T -177.5(2)
N002 C00C C00F N006 0.0(3)
N002 C00C C00F C00L 179.7(2)
N003 C00E C00H N008 1.0(3)
N003 C00E C00H C00P -179.6(2)
N003 C00E C00V C00Z -179.9(3)
N004 C00B C00G N007 0.9(3)
N004 C00B C00G C00R -178.5(2)
N004 C00B C00U C013 -179.9(3)
N005 C00J C00K N009 -0.5(3)
N005 C00J C00K C00M 179.9(2)
N005 C00J C014 C016 -178.0(3)
N006 C00F C00L C00S 177.9(2)
N007 C00G C00R C010 178.9(3)
N008 C00H C00P C015 178.4(3)
N009 C00K C00M C00W 179.1(3)
C2 Ni1 C4 N002 -123.5(2)
C2 Ni1 C4 N006 64.0(3)
C2 Ni1 C3 N004 107.4(2)
C2 Ni1 C3 N007 -83.5(3)
C2 Ni1 C1 N005 -166.4(3)
C2 Ni1 C1 N009 17.1(2)
C2 N003 C00E C00H -3.3(3)
C2 N003 C00E C00V 175.0(3)
C2 N003 C00X N009 49.8(3)
C2 N008 C00H C00E 1.5(3)
C2 N008 C00H C00P -177.8(3)
C00B N004 C3 Ni1 173.52(17)
C00B N004 C3 N007 1.6(3)
C00B N004 C00Q N002 -136.5(2)
C00B C00G C00R C010 -1.9(4)
C00B C00U C013 C010 -0.9(4)
C00C N002 C4 Ni1 -174.78(17)
C00C N002 C4 N006 -0.4(3)
C00C N002 C00Q N004 142.6(2)
C00C C00D C00T C00S -1.2(4)
C00C C00F C00L C00S -1.7(4)
C00D C00C C00F N006 -177.9(2)
C00D C00C C00F C00L 1.8(4)
C00E N003 C2 Ni1 178.80(18)
C00E N003 C2 N008 4.0(3)
C00E N003 C00X N009 -145.8(2)
C00E C00H C00P C015 -0.8(4)
C00E C00V C00Z C015 1.0(4)
C00F N006 C4 Ni1 174.05(19)
C00F N006 C4 N002 0.4(3)
C00F C00C C00D C00T -0.3(4)
C00F C00L C00S C00T 0.2(4)
C00G N007 C3 Ni1 -171.8(2)
C00G N007 C3 N004 -1.0(3)
C00G C00B C00U C013 -0.4(4)
C00G C00R C010 C013 0.5(4)
C00H N008 C2 Ni1 -177.5(2)
C00H N008 C2 N003 -3.3(3)
C00H C00E C00V C00Z -1.9(4)
C00H C00P C015 C00Z -0.1(4)
C4 Ni1 C2 N003 -141.7(2)
C4 Ni1 C2 N008 31.4(3)
C4 Ni1 C3 N004 -16.3(2)
C4 Ni1 C3 N007 152.8(3)
C4 Ni1 C1 N005 -47.3(3)
C4 Ni1 C1 N009 136.2(2)
C4 N002 C00C C00D 177.8(3)
C4 N002 C00C C00F 0.3(3)
C4 N002 C00Q N004 -55.0(3)
C4 N006 C00F C00C -0.3(3)
C4 N006 C00F C00L -179.9(3)
C00J N005 C1 Ni1 -173.8(2)
C00J N005 C1 N009 3.3(3)
C00J C00K C00M C00W -1.5(4)
C00J C014 C016 C00W -1.5(4)
C00K N009 C1 Ni1 173.71(18)
C00K N009 C1 N005 -3.7(3)
C00K N009 C00X N003 152.3(2)
C00K C00J C014 C016 0.3(4)
C00K C00M C00W C016 0.3(4)
C00L C00S C00T C00D 1.3(4)
C00M C00W C016 C014 1.2(4)
C3 Ni1 C2 N003 102.2(2)
C3 Ni1 C2 N008 -84.7(3)
C3 Ni1 C4 N002 12.6(2)
C3 Ni1 C4 N006 -159.9(2)
C3 Ni1 C1 N005 59.5(3)
C3 Ni1 C1 N009 -117.0(2)
C3 N004 C00B C00G -1.7(3)
C3 N004 C00B C00U 177.9(3)
C3 N004 C00Q N002 51.2(3)
C3 N007 C00G C00B 0.1(3)
C3 N007 C00G C00R 179.4(3)
C1 Ni1 C2 N003 -15.8(2)
C1 Ni1 C2 N008 157.3(3)
C1 Ni1 C4 N002 127.3(2)
C1 Ni1 C4 N006 -45.1(3)
C1 Ni1 C3 N004 -141.2(2)
C1 Ni1 C3 N007 27.9(3)
C1 N005 C00J C00K -1.8(3)
C1 N005 C00J C014 176.7(3)
C1 N009 C00K C00J 2.7(3)
C1 N009 C00K C00M -177.8(3)
C1 N009 C00X N003 -48.3(3)
C00Q N002 C00C C00D -18.8(4)
C00Q N002 C00C C00F 163.7(2)
C00Q N002 C4 Ni1 20.9(3)
C00Q N002 C4 N006 -164.8(2)
C00Q N004 C00B C00G -174.5(2)
C00Q N004 C00B C00U 5.0(4)
C00Q N004 C3 Ni1 -13.3(3)
C00Q N004 C3 N007 174.8(2)
C00R C010 C013 C00U 0.9(4)
C00U C00B C00G N007 -178.7(2)
C00U C00B C00G C00R 1.9(4)
C00V C00E C00H N008 -177.5(2)
C00V C00E C00H C00P 1.9(4)
C00V C00Z C015 C00P 0.0(4)
C00X N003 C2 Ni1 -15.3(3)
C00X N003 C2 N008 169.9(2)
C00X N003 C00E C00H -168.8(2)
C00X N003 C00E C00V 9.5(4)
C00X N009 C00K C00J 163.7(2)
C00X N009 C00K C00M -16.8(4)
C00X N009 C1 Ni1 12.5(3)
C00X N009 C1 N005 -164.8(2)
C00Y N008 C2 Ni1 4.9(4)
C00Y N008 C2 N003 179.1(2)
C00Y N008 C00H C00E 179.1(2)
C00Y N008 C00H C00P -0.1(4)
C011 N005 C00J C00K 179.1(2)
C011 N005 C00J C014 -2.4(4)
C011 N005 C1 Ni1 5.3(4)
C011 N005 C1 N009 -177.6(2)
C012 N007 C00G C00B 178.2(2)
C012 N007 C00G C00R -2.5(4)
C012 N007 C3 Ni1 10.0(4)
C012 N007 C3 N004 -179.1(2)
C014 C00J C00K N009 -179.2(2)
C014 C00J C00K C00M 1.2(4)
C017 N006 C00F C00C 177.7(2)
C017 N006 C00F C00L -2.0(4)
C017 N006 C4 Ni1 -3.9(4)
C017 N006 C4 N002 -177.5(2)
C5 C6 C8 O1 29.4(10)
C6 C5 C7 O1 -17.5(14)
C7 C5 C6 C8 -6.9(14)
C7 O1 C8 C6 -41.5(8)
C8 O1 C7 C5 37.3(11)
